data_4129076
loop_
_publ_author_name
'Shi, Ping-Ping'
'Lu, Si-Qi'
'Song, Xian-Jiang'
'Chen, Xiao-Gang'
'Liao, Wei-Qiang'
'Li, Peng-Fei'
'Tang, Yuan-Yuan'
'Xiong, Ren-Gen'

_publ_section_title
;
 Two-dimensional Organic-Inorganic Perovskite Ferroelectric Semiconductor
 with the Fluorinated Aromatic Spacers.
;
_journal_name_full 'Journal of the American Chemical Society'
_journal_paper_doi 10.1021/jacs.9b10048
_journal_year 2019
_chemical_formula_moiety '4(Cl Pb0.25), 2(C7 H10 N), 2(F)'
_chemical_formula_sum 'C14 H20 Cl4 F2 N2 Pb'
_chemical_formula_weight 603.32
_space_group_crystal_system tetragonal
_space_group_IT_number 139
_space_group_name_Hall '-I 4 2'
_space_group_name_H-M_alt 'I 4/m m m'
_atom_sites_solution_hydrogens difmap
_audit_creation_method SHELXL-2014/7
_cell_angle_alpha 90
_cell_angle_beta 90
_cell_angle_gamma 90
_cell_formula_units_Z 2
_cell_length_a 5.5273(18)
_cell_length_b 5.5273(18)
_cell_length_c 35.91(4)
_cell_measurement_reflns_used 404
_cell_measurement_temperature 473(2)
_cell_measurement_theta_max 29.7710
_cell_measurement_theta_min 3.4110
_cell_volume 1097.1(13)
_computing_structure_refinement 'SHELXL-2014/7 (Sheldrick, 2014)'
_diffrn_ambient_temperature 473(2)
_diffrn_measured_fraction_theta_full 0.992
_diffrn_measured_fraction_theta_max 0.832
_diffrn_measurement_device_type 'XtaLAB Synergy R, DW system, HyPix'
_diffrn_radiation_type MoK\a
_diffrn_radiation_wavelength 0.71073
_diffrn_reflns_av_R_equivalents 0.3797
_diffrn_reflns_av_unetI/netI 0.1856
_diffrn_reflns_Laue_measured_fraction_full 0.992
_diffrn_reflns_Laue_measured_fraction_max 0.832
_diffrn_reflns_limit_h_max 8
_diffrn_reflns_limit_h_min -7
_diffrn_reflns_limit_k_max 8
_diffrn_reflns_limit_k_min -6
_diffrn_reflns_limit_l_max 36
_diffrn_reflns_limit_l_min -52
_diffrn_reflns_number 2743
_diffrn_reflns_point_group_measured_fraction_full 0.992
_diffrn_reflns_point_group_measured_fraction_max 0.832
_diffrn_reflns_theta_full 25.242
_diffrn_reflns_theta_max 31.491
_diffrn_reflns_theta_min 3.404
_diffrn_source 'Rotating-anode X-ray tube'
_exptl_absorpt_coefficient_mu 8.19
_exptl_absorpt_correction_T_max 0.152
_exptl_absorpt_correction_T_min 0.089
_exptl_absorpt_correction_type multi-scan
_exptl_crystal_colour colorless
_exptl_crystal_density_diffrn 1.826
_exptl_crystal_description sheet
_exptl_crystal_F_000 566.85
_exptl_crystal_size_max 0.32
_exptl_crystal_size_mid 0.26
_exptl_crystal_size_min 0.23
_refine_diff_density_max 3.869
_refine_diff_density_min -1.856
_refine_diff_density_rms 0.438
_refine_ls_extinction_method none
_refine_ls_goodness_of_fit_ref 1.157
_refine_ls_hydrogen_treatment constr
_refine_ls_matrix_type full
_refine_ls_number_parameters 43
_refine_ls_number_reflns 616
_refine_ls_number_restraints 116
_refine_ls_restrained_S_all 1.046
_refine_ls_R_factor_all 0.2127
_refine_ls_R_factor_gt 0.1634
_refine_ls_shift/su_max 0.007
_refine_ls_shift/su_mean 0.002
_refine_ls_structure_factor_coef Fsqd
_refine_ls_weighting_details 'w=1/[\s^2^(Fo^2^)+(0.2000P)^2^] where P=(Fo^2^+2Fc^2^)/3'
_refine_ls_weighting_scheme calc
_refine_ls_wR_factor_gt 0.3559
_refine_ls_wR_factor_ref 0.3881
_reflns_Friedel_coverage 0.000
_reflns_number_gt 285
_reflns_number_total 616
_reflns_threshold_expression 'I > 2\s(I)'
_cod_data_source_file ja9b10048_si_005.cif
_cod_data_source_block I4MMM
_cod_original_cell_volume 1097.2(13)
_cod_database_code 4129076
_shelx_shelxl_version_number 2014/7
_shelx_space_group_comment
;
The symmetry employed for this shelxl refinement is uniquely defined
by the following loop, which should always be used as a source of
symmetry information in preference to the above space-group names.
They are only intended as comments.
;

loop_
_space_group_symop_operation_xyz
'x, y, z'
'-x, -y, z'
'-y, x, z'
'y, -x, z'
'-x, y, -z'
'x, -y, -z'
'y, x, -z'
'-y, -x, -z'
'x+1/2, y+1/2, z+1/2'
'-x+1/2, -y+1/2, z+1/2'
'-y+1/2, x+1/2, z+1/2'
'y+1/2, -x+1/2, z+1/2'
'-x+1/2, y+1/2, -z+1/2'
'x+1/2, -y+1/2, -z+1/2'
'y+1/2, x+1/2, -z+1/2'
'-y+1/2, -x+1/2, -z+1/2'
'-x, -y, -z'
'x, y, -z'
'y, -x, -z'
'-y, x, -z'
'x, -y, z'
'-x, y, z'
'-y, -x, z'
'y, x, z'
'-x+1/2, -y+1/2, -z+1/2'
'x+1/2, y+1/2, -z+1/2'
'y+1/2, -x+1/2, -z+1/2'
'-y+1/2, x+1/2, -z+1/2'
'x+1/2, -y+1/2, z+1/2'
'-x+1/2, y+1/2, z+1/2'
'-y+1/2, -x+1/2, z+1/2'
'y+1/2, x+1/2, z+1/2'

loop_
_atom_site_label
_atom_site_type_symbol
_atom_site_fract_x
_atom_site_fract_y
_atom_site_fract_z
_atom_site_U_iso_or_equiv
_atom_site_adp_type
_atom_site_occupancy
_atom_site_site_symmetry_order
_atom_site_calc_flag
_atom_site_refinement_flags_posn
_atom_site_refinement_flags_adp
_atom_site_refinement_flags_occupancy
C1 C 0.5000 0.5000 0.8695(2) 0.392(4) Uani 1 8 d DS TU P
C2 C 0.715(3) 0.5000 0.8515(3) 0.393(5) Uani 0.5 2 d DS TU P
H2A H 0.8635 0.5000 0.8652 0.471 Uiso 1 2 d R U P
C3 C 0.718(2) 0.5000 0.8139(3) 0.392(4) Uani 0.5 2 d DS TU P
C4 C 0.5000 0.5000 0.7929(3) 0.392(4) Uani 1 8 d DS TU P
H4A H 0.5000 0.5000 0.7662 0.471 Uiso 1 8 d R U P
C5 C 0.5000 0.5000 0.9113(3) 0.391(4) Uani 1 8 d DS TU P
H5A H 0.4166 0.3593 0.9203 0.469 Uiso 0.125 1 d R U P
H5B H 0.4166 0.6407 0.9203 0.469 Uiso 0.125 1 d R U P
Cl1 Cl 0.871(3) 0.5000 0.0000 0.117(4) Uani 0.5 4 d S TU P
Cl2 Cl 1.0000 1.0000 0.0777(5) 0.152(5) Uani 1 8 d S TU P
F1 F 0.886(3) 0.5000 0.7866(5) 0.393(5) Uani 0.25 2 d DS TU P
N1 N 0.754(2) 0.5000 0.9254(4) 0.388(9) Uani 0.25 2 d DS TU P
H1A H 0.7530 0.5000 0.9505 0.582 Uiso 0.25 2 d R U P
H1B H 0.8315 0.3671 0.9171 0.582 Uiso 0.125 1 d R U P
H1C H 0.8315 0.6330 0.9171 0.582 Uiso 0.125 1 d R U P
Pb1 Pb 1.0000 1.0000 0.0000 0.0910(5) Uani 1 16 d S TU P

loop_
_atom_site_aniso_label
_atom_site_aniso_U_11
_atom_site_aniso_U_22
_atom_site_aniso_U_33
_atom_site_aniso_U_23
_atom_site_aniso_U_13
_atom_site_aniso_U_12
C1 0.392(6) 0.392(6) 0.392(4) 0.000 0.000 0.000
C2 0.393(6) 0.393(11) 0.392(3) 0.000 0.000(4) 0.000
C3 0.392(6) 0.393(10) 0.392(4) 0.000 0.000(4) 0.000
C4 0.393(5) 0.393(5) 0.392(7) 0.000 0.000 0.000
C5 0.390(6) 0.390(6) 0.391(5) 0.000 0.000 0.000
Cl1 0.136(9) 0.092(6) 0.121(8) 0.000 0.000 0.000
Cl2 0.157(7) 0.157(7) 0.143(9) 0.000 0.000 0.000
F1 0.393(5) 0.393(13) 0.392(6) 0.000 0.000(5) 0.000
N1 0.389(7) 0.39(3) 0.389(9) 0.000 0.003(6) 0.000
Pb1 0.0697(5) 0.0697(5) 0.1337(13) 0.000 0.000 0.000

loop_
_atom_type_symbol
_atom_type_description
_atom_type_scat_dispersion_real
_atom_type_scat_dispersion_imag
_atom_type_scat_source
C C 0.0033 0.0016 'International Tables Vol C Tables 4.2.6.8 and 6.1.1.4'
H H 0.0000 0.0000 'International Tables Vol C Tables 4.2.6.8 and 6.1.1.4'
N N 0.0061 0.0033 'International Tables Vol C Tables 4.2.6.8 and 6.1.1.4'
F F 0.0171 0.0103 'International Tables Vol C Tables 4.2.6.8 and 6.1.1.4'
Cl Cl 0.1484 0.1585 'International Tables Vol C Tables 4.2.6.8 and 6.1.1.4'
Pb Pb -3.3944 10.1111 'International Tables Vol C Tables 4.2.6.8 and 6.1.1.4'

loop_
_geom_angle_atom_site_label_1
_geom_angle_atom_site_label_2
_geom_angle_atom_site_label_3
_geom_angle
_geom_angle_site_symmetry_1
_geom_angle_site_symmetry_3
C2 C1 C2 76.7(5) . 4_565
C2 C1 C2 122.8(12) . 2_665
C2 C1 C2 76.7(5) 4_565 2_665
C2 C1 C2 76.7(5) . 3_655
C2 C1 C2 122.8(12) 4_565 3_655
C2 C1 C2 76.7(5) 2_665 3_655
C2 C1 C5 118.6(6) . .
C2 C1 C5 118.6(6) 4_565 .
C2 C1 C5 118.6(6) 2_665 .
C2 C1 C5 118.6(6) 3_655 .
C3 C2 C1 119.3(12) . .
C3 C2 C2 90.5(6) . 4_565
C1 C2 C2 51.6(3) . 4_565
C3 C2 C2 90.5(5) . 3_655
C1 C2 C2 51.6(3) . 3_655
C2 C2 C2 89.999(13) 4_565 3_655
F1 C3 C2 137.2(14) . .
F1 C3 C4 101.5(11) . .
C2 C3 C4 121.3(11) . .
F1 C3 C3 119.2(6) . 4_565
C2 C3 C3 89.5(5) . 4_565
C4 C3 C3 53.2(3) . 4_565
F1 C3 C3 119.2(6) . 3_655
C2 C3 C3 89.5(5) . 3_655
C4 C3 C3 53.2(3) . 3_655
C3 C3 C3 90.000(10) 4_565 3_655
C3 C4 C3 73.7(5) . 3_655
C3 C4 C3 73.7(5) . 4_565
C3 C4 C3 116.0(11) 3_655 4_565
C3 C4 C3 116.0(11) . 2_665
C3 C4 C3 73.7(5) 3_655 2_665
C3 C4 C3 73.7(5) 4_565 2_665
N1 C5 N1 140.3(14) 3_655 4_565
N1 C5 N1 83.4(5) 3_655 2_665
N1 C5 N1 83.4(5) 4_565 2_665
N1 C5 N1 83.4(5) 3_655 .
N1 C5 N1 83.4(5) 4_565 .
N1 C5 N1 140.3(14) 2_665 .
N1 C5 C1 109.9(7) 3_655 .
N1 C5 C1 109.9(7) 4_565 .
N1 C5 C1 109.9(7) 2_665 .
N1 C5 C1 109.9(7) . .
Cl1 Cl1 Pb1 75.6(4) 17_765 .
Cl1 Cl1 Pb1 75.6(4) 17_765 1_545
Pb1 Cl1 Pb1 151.1(7) . 1_545
F1 F1 C3 133.6(10) 2_765 .
Cl2 Pb1 Cl2 180.0 17_775 .
Cl2 Pb1 Cl1 90.0 17_775 .
Cl2 Pb1 Cl1 90.0 . .
Cl2 Pb1 Cl1 90.000(1) 17_775 19_675
Cl2 Pb1 Cl1 90.000(1) . 19_675
Cl1 Pb1 Cl1 118.9(7) . 19_675
Cl2 Pb1 Cl1 90.000(1) 17_775 3_655
Cl2 Pb1 Cl1 90.000(1) . 3_655
Cl1 Pb1 Cl1 61.1(7) . 3_655
Cl1 Pb1 Cl1 180.0 19_675 3_655
Cl2 Pb1 Cl1 90.0 17_775 17_775
Cl2 Pb1 Cl1 90.0 . 17_775
Cl1 Pb1 Cl1 180.0 . 17_775
Cl1 Pb1 Cl1 61.1(7) 19_675 17_775
Cl1 Pb1 Cl1 118.9(7) 3_655 17_775
Cl2 Pb1 Cl1 90.0 17_775 1_565
Cl2 Pb1 Cl1 90.0 . 1_565
Cl1 Pb1 Cl1 151.1(7) . 1_565
Cl1 Pb1 Cl1 90.0 19_675 1_565
Cl1 Pb1 Cl1 90.000(2) 3_655 1_565
Cl1 Pb1 Cl1 28.9(7) 17_775 1_565
Cl2 Pb1 Cl1 90.000(1) 17_775 3_755
Cl2 Pb1 Cl1 90.000(1) . 3_755
Cl1 Pb1 Cl1 90.0 . 3_755
Cl1 Pb1 Cl1 28.9(7) 19_675 3_755
Cl1 Pb1 Cl1 151.1(7) 3_655 3_755
Cl1 Pb1 Cl1 90.000(1) 17_775 3_755
Cl1 Pb1 Cl1 118.9(7) 1_565 3_755
Cl2 Pb1 Cl1 90.000(1) 17_775 19_575
Cl2 Pb1 Cl1 90.000(1) . 19_575
Cl1 Pb1 Cl1 90.0 . 19_575
Cl1 Pb1 Cl1 151.1(7) 19_675 19_575
Cl1 Pb1 Cl1 28.9(7) 3_655 19_575
Cl1 Pb1 Cl1 90.0 17_775 19_575
Cl1 Pb1 Cl1 61.1(7) 1_565 19_575
Cl1 Pb1 Cl1 180.0 3_755 19_575
Cl2 Pb1 Cl1 90.0 17_775 17_765
Cl2 Pb1 Cl1 90.0 . 17_765
Cl1 Pb1 Cl1 28.9(7) . 17_765
Cl1 Pb1 Cl1 90.000(1) 19_675 17_765
Cl1 Pb1 Cl1 90.0 3_655 17_765
Cl1 Pb1 Cl1 151.1(7) 17_775 17_765
Cl1 Pb1 Cl1 180.0 1_565 17_765
Cl1 Pb1 Cl1 61.1(7) 3_755 17_765
Cl1 Pb1 Cl1 118.9(7) 19_575 17_765

loop_
_geom_bond_atom_site_label_1
_geom_bond_atom_site_label_2
_geom_bond_distance
_geom_bond_site_symmetry_2
C1 C2 1.351(13) .
C1 C2 1.351(13) 4_565
C1 C2 1.351(13) 2_665
C1 C2 1.351(13) 3_655
C1 C5 1.500(13) .
C2 C3 1.350(13) .
C2 C2 1.68(2) 4_565
C2 C2 1.68(2) 3_655
C3 F1 1.350(16) .
C3 C4 1.419(12) .
C3 C3 1.702(17) 4_565
C3 C3 1.702(16) 3_655
C4 C3 1.419(12) 3_655
C4 C3 1.419(12) 4_565
C4 C3 1.419(12) 2_665
C5 N1 1.495(11) 3_655
C5 N1 1.495(11) 4_565
C5 N1 1.495(11) 2_665
C5 N1 1.495(11) .
Cl1 Cl1 1.42(4) 17_765
Cl1 Pb1 2.854(5) .
Cl1 Pb1 2.854(5) 1_545
Cl2 Pb1 2.792(17) .
F1 F1 1.26(4) 2_765
Pb1 Cl2 2.792(17) 17_775
Pb1 Cl1 2.854(5) 19_675
Pb1 Cl1 2.854(5) 3_655
Pb1 Cl1 2.854(5) 17_775
Pb1 Cl1 2.854(5) 1_565
Pb1 Cl1 2.854(5) 3_755
Pb1 Cl1 2.854(5) 19_575
Pb1 Cl1 2.854(5) 17_765
